data_4076056
loop_
_publ_author_name
'Paul, Fr\'ed\'eric'
'Toupet, Loic'
'Th\'epot, Jean-Yves'
'Costuas, Karine'
'Halet, Jean-Fran\,cois'
'Lapinte, Claude'

_publ_section_title
;
 Electron-Rich Piano-Stool Iron \s-Acetylides. Electronic Structures of
 Arylalkynyl Iron(III) Radical Cations
;
_journal_coden_ASTM ORGND7
_journal_issue 22
_journal_name_full Organometallics
_journal_page_first 5464
_journal_page_last 5478
_journal_paper_doi 10.1021/om0505108
_journal_volume 24
_journal_year 2005
_chemical_formula_sum 'C180 H184 F24 Fe4 P12'
_chemical_formula_weight 3398.31
_space_group_IT_number 15
_symmetry_cell_setting monoclinic
_symmetry_space_group_name_Hall '-C 2yc'
_symmetry_space_group_name_H-M 'C 1 2/c 1'
_atom_sites_solution_hydrogens geom
_atom_sites_solution_primary direct
_atom_sites_solution_secondary difmap
_audit_creation_method SHELXL-97
_cell_angle_alpha 90.00
_cell_angle_beta 91.2370(10)
_cell_angle_gamma 90.00
_cell_formula_units_Z 2
_cell_length_a 27.4521(6)
_cell_length_b 13.0301(3)
_cell_length_c 23.5369(4)
_cell_measurement_temperature 293(2)
_cell_volume 8417.3(3)
_computing_structure_refinement 'SHELXL-97 (Sheldrick, 1997)'
_computing_structure_solution 'SHELXS-97 (Sheldrick, 1990)'
_diffrn_ambient_temperature 293(2)
_diffrn_measured_fraction_theta_full 0.993
_diffrn_measured_fraction_theta_max 0.993
_diffrn_radiation_monochromator graphite
_diffrn_radiation_source 'fine-focus sealed tube'
_diffrn_radiation_type MoK\a
_diffrn_radiation_wavelength 0.71069
_diffrn_reflns_av_R_equivalents 0.0000
_diffrn_reflns_av_sigmaI/netI 0.0901
_diffrn_reflns_limit_h_max 35
_diffrn_reflns_limit_h_min 0
_diffrn_reflns_limit_k_max 16
_diffrn_reflns_limit_k_min 0
_diffrn_reflns_limit_l_max 30
_diffrn_reflns_limit_l_min -30
_diffrn_reflns_number 9571
_diffrn_reflns_theta_full 27.47
_diffrn_reflns_theta_max 27.47
_diffrn_reflns_theta_min 1.48
_exptl_absorpt_coefficient_mu 0.530
_exptl_crystal_colour red
_exptl_crystal_density_diffrn 1.341
_exptl_crystal_density_method 'not measured'
_exptl_crystal_description block
_exptl_crystal_F_000 3528
_exptl_crystal_size_max 0.50
_exptl_crystal_size_mid 0.35
_exptl_crystal_size_min 0.35
_refine_diff_density_max 0.564
_refine_diff_density_min -0.463
_refine_diff_density_rms 0.068
_refine_ls_extinction_coef 0.00012(11)
_refine_ls_extinction_expression Fc^*^=kFc[1+0.001xFc^2^\l^3^/sin(2\q)]^-1/4^
_refine_ls_extinction_method SHELXL
_refine_ls_goodness_of_fit_ref 1.020
_refine_ls_hydrogen_treatment mixed
_refine_ls_matrix_type full
_refine_ls_number_parameters 506
_refine_ls_number_reflns 9571
_refine_ls_number_restraints 0
_refine_ls_restrained_S_all 1.020
_refine_ls_R_factor_all 0.1540
_refine_ls_R_factor_gt 0.0670
_refine_ls_shift/su_max 1.069
_refine_ls_shift/su_mean 0.055
_refine_ls_structure_factor_coef Fsqd
_refine_ls_weighting_details 'calc w=1/[\s^2^(Fo^2^)+(0.1143P)^2^+0.0000P] where P=(Fo^2^+2Fc^2^)/3'
_refine_ls_weighting_scheme calc
_refine_ls_wR_factor_gt 0.1752
_refine_ls_wR_factor_ref 0.2176
_reflns_number_gt 4798
_reflns_number_total 9571
_reflns_threshold_expression >2sigma(I)
_cod_data_source_file om0505108si20050621_124128.cif
_cod_data_source_block fe15
_cod_depositor_comments
;
The following automatic conversions were performed:

'_symmetry_cell_setting' value 'Monoclinic' changed to 'monoclinic'
according to /home/saulius/struct/CIF-dictionaries/cif_core.dic
dictionary named 'cif_core.dic' version 2.4.1 from 2010-06-29.

Automatic conversion script
Id: cif_fix_values 1715 2011-07-08 13:25:40Z adriana 
;
_cod_original_sg_symbol_H-M C2/c
_cod_database_code 4076056

loop_
_symmetry_equiv_pos_as_xyz
'x, y, z'
'-x, y, -z+1/2'
'x+1/2, y+1/2, z'
'-x+1/2, y+1/2, -z+1/2'
'-x, -y, -z'
'x, -y, z-1/2'
'-x+1/2, -y+1/2, -z'
'x+1/2, -y+1/2, z-1/2'

loop_
_atom_site_label
_atom_site_type_symbol
_atom_site_fract_x
_atom_site_fract_y
_atom_site_fract_z
_atom_site_U_iso_or_equiv
_atom_site_adp_type
_atom_site_occupancy
_atom_site_symmetry_multiplicity
_atom_site_calc_flag
_atom_site_refinement_flags
P3 P 0.85086(7) 0.05412(16) 0.23527(7) 0.0998(5) Uani 1 1 d .
F1 F 0.8512(5) 0.0069(12) 0.2931(4) 0.185(5) Uani 0.50 1 d P
F2 F 0.8603(4) 0.1251(9) 0.1855(4) 0.311(5) Uani 1 1 d .
F3 F 0.9035(2) 0.0158(4) 0.2251(3) 0.188(2) Uani 1 1 d .
F4 F 0.8003(2) 0.0914(8) 0.2459(3) 0.272(4) Uani 1 1 d .
F5 F 0.8732(3) 0.1404(7) 0.2696(4) 0.274(4) Uani 1 1 d .
F6 F 0.8303(3) 0.0047(10) 0.1824(4) 0.286(5) Uani 1 1 d .
F7 F 0.8450(5) -0.0575(9) 0.2471(10) 0.226(7) Uani 0.50 1 d P
Fe1 Fe 0.65220(2) -0.01485(4) 0.09240(2) 0.0510(2) Uani 1 1 d .
P1 P 0.63357(4) 0.08078(8) 0.01485(4) 0.0516(3) Uani 1 1 d .
P2 P 0.57547(4) 0.02479(8) 0.11877(4) 0.0519(3) Uani 1 1 d .
C1 C 0.70422(19) -0.1168(4) 0.1287(2) 0.0730(13) Uani 1 1 d .
C2 C 0.68601(18) -0.0537(3) 0.17186(18) 0.0652(12) Uani 1 1 d .
C3 C 0.69804(17) 0.0513(3) 0.15908(18) 0.0639(12) Uani 1 1 d .
C4 C 0.72453(16) 0.0496(4) 0.10768(19) 0.0650(12) Uani 1 1 d .
C5 C 0.72772(17) -0.0516(4) 0.0884(2) 0.0693(12) Uani 1 1 d .
C6 C 0.7047(2) -0.2328(4) 0.1290(3) 0.0953(17) Uani 1 1 d .
H6A H 0.7187 -0.2573 0.0944 0.114 Uiso 1 1 calc R
H6B H 0.6720 -0.2580 0.1317 0.114 Uiso 1 1 calc R
H6C H 0.7239 -0.2567 0.1609 0.114 Uiso 1 1 calc R
C7 C 0.6665(2) -0.0895(4) 0.22739(18) 0.0856(16) Uani 1 1 d .
H7A H 0.6571 -0.0312 0.2495 0.103 Uiso 1 1 calc R
H7B H 0.6913 -0.1274 0.2478 0.103 Uiso 1 1 calc R
H7C H 0.6387 -0.1328 0.2205 0.103 Uiso 1 1 calc R
C8 C 0.69265(19) 0.1405(4) 0.19820(18) 0.0742(14) Uani 1 1 d .
H8A H 0.7033 0.2019 0.1796 0.089 Uiso 1 1 calc R
H8B H 0.7122 0.1294 0.2320 0.089 Uiso 1 1 calc R
H8C H 0.6591 0.1475 0.2081 0.089 Uiso 1 1 calc R
C9 C 0.75151(18) 0.1407(4) 0.0831(2) 0.0797(14) Uani 1 1 d .
H9A H 0.7432 0.2018 0.1035 0.096 Uiso 1 1 calc R
H9B H 0.7423 0.1488 0.0437 0.096 Uiso 1 1 calc R
H9C H 0.7860 0.1291 0.0864 0.096 Uiso 1 1 calc R
C10 C 0.7536(2) -0.0911(5) 0.0365(3) 0.1001(18) Uani 1 1 d .
H10A H 0.7495 -0.1641 0.0338 0.120 Uiso 1 1 calc R
H10B H 0.7876 -0.0750 0.0397 0.120 Uiso 1 1 calc R
H10C H 0.7399 -0.0591 0.0030 0.120 Uiso 1 1 calc R
C11 C 0.56821(16) 0.0611(3) 0.00187(16) 0.0574(11) Uani 1 1 d .
H11A H 0.5564 0.1074 -0.0276 0.069 Uiso 1 1 calc R
H11B H 0.5621 -0.0088 -0.0105 0.069 Uiso 1 1 calc R
C12 C 0.54235(16) 0.0822(4) 0.05691(16) 0.0636(11) Uani 1 1 d .
H12A H 0.5097 0.0540 0.0545 0.076 Uiso 1 1 calc R
H12B H 0.5397 0.1557 0.0624 0.076 Uiso 1 1 calc R
C13 C 0.63621(15) 0.2219(3) 0.01454(16) 0.0528(10) Uani 1 1 d .
C14 C 0.64384(16) 0.2762(3) 0.06384(18) 0.0611(11) Uani 1 1 d .
H14 H 0.6513 0.2410 0.0973 0.073 Uiso 1 1 calc R
C15 C 0.64066(18) 0.3817(4) 0.0649(2) 0.0773(14) Uani 1 1 d .
H15 H 0.6456 0.4172 0.0988 0.093 Uiso 1 1 calc R
C16 C 0.6301(2) 0.4340(4) 0.0155(2) 0.0811(15) Uani 1 1 d .
H16 H 0.6278 0.5052 0.0159 0.097 Uiso 1 1 calc R
C17 C 0.62298(19) 0.3809(4) -0.0343(2) 0.0797(14) Uani 1 1 d .
H17 H 0.6160 0.4165 -0.0677 0.096 Uiso 1 1 calc R
C18 C 0.62597(18) 0.2756(4) -0.03534(19) 0.0693(12) Uani 1 1 d .
H18 H 0.6212 0.2403 -0.0694 0.083 Uiso 1 1 calc R
C19 C 0.66385(17) 0.0441(3) -0.05001(16) 0.0549(10) Uani 1 1 d .
C20 C 0.70500(18) 0.0966(4) -0.06711(18) 0.0705(12) Uani 1 1 d .
H20 H 0.7150 0.1551 -0.0475 0.085 Uiso 1 1 calc R
C21 C 0.7315(2) 0.0628(4) -0.1134(2) 0.0808(14) Uani 1 1 d .
H21 H 0.7591 0.0988 -0.1241 0.097 Uiso 1 1 calc R
C22 C 0.7174(2) -0.0226(4) -0.1431(2) 0.0815(15) Uani 1 1 d .
H22 H 0.7356 -0.0457 -0.1735 0.098 Uiso 1 1 calc R
C23 C 0.6758(2) -0.0744(4) -0.1275(2) 0.0807(15) Uani 1 1 d .
H23 H 0.6651 -0.1310 -0.1484 0.097 Uiso 1 1 calc R
C24 C 0.64993(19) -0.0422(4) -0.08076(17) 0.0690(13) Uani 1 1 d .
H24 H 0.6227 -0.0792 -0.0698 0.083 Uiso 1 1 calc R
C25 C 0.53711(17) -0.0833(3) 0.14052(16) 0.0583(11) Uani 1 1 d .
C26 C 0.5566(2) -0.1775(3) 0.15440(17) 0.0686(13) Uani 1 1 d .
H26 H 0.5899 -0.1886 0.1516 0.082 Uiso 1 1 calc R
C27 C 0.5263(2) -0.2569(4) 0.17282(19) 0.0805(16) Uani 1 1 d .
H27 H 0.5394 -0.3204 0.1826 0.097 Uiso 1 1 calc R
C28 C 0.4766(3) -0.2403(5) 0.1764(2) 0.0908(19) Uani 1 1 d .
H28 H 0.4564 -0.2927 0.1887 0.109 Uiso 1 1 calc R
C29 C 0.4574(2) -0.1467(5) 0.1619(2) 0.0873(17) Uani 1 1 d .
H29 H 0.4239 -0.1363 0.1634 0.105 Uiso 1 1 calc R
C30 C 0.48727(19) -0.0677(4) 0.14500(18) 0.0743(14) Uani 1 1 d .
H30 H 0.4740 -0.0037 0.1366 0.089 Uiso 1 1 calc R
C31 C 0.56650(16) 0.1167(3) 0.17582(16) 0.0569(10) Uani 1 1 d .
C32 C 0.56381(18) 0.0832(4) 0.23166(18) 0.0683(12) Uani 1 1 d .
H32 H 0.5619 0.0132 0.2391 0.082 Uiso 1 1 calc R
C33 C 0.5639(2) 0.1516(5) 0.27614(19) 0.0850(16) Uani 1 1 d .
H33 H 0.5634 0.1275 0.3133 0.102 Uiso 1 1 calc R
C34 C 0.5646(2) 0.2543(5) 0.2660(2) 0.0986(19) Uani 1 1 d .
H34 H 0.5646 0.3002 0.2963 0.118 Uiso 1 1 calc R
C35 C 0.5653(2) 0.2900(4) 0.2118(3) 0.0936(17) Uani 1 1 d .
H35 H 0.5656 0.3603 0.2049 0.112 Uiso 1 1 calc R
C36 C 0.56559(19) 0.2215(3) 0.16686(19) 0.0694(12) Uani 1 1 d .
H36 H 0.5652 0.2465 0.1298 0.083 Uiso 1 1 calc R
C37 C 0.62505(17) -0.1239(3) 0.04935(17) 0.0585(11) Uani 1 1 d .
C38 C 0.60547(19) -0.1919(3) 0.02256(17) 0.0643(12) Uani 1 1 d .
C39 C 0.57994(18) -0.2676(3) -0.01104(16) 0.0583(11) Uani 1 1 d .
C40 C 0.60117(19) -0.3121(3) -0.05811(17) 0.0656(12) Uani 1 1 d .
H40 H 0.6328 -0.2945 -0.0676 0.079 Uiso 1 1 calc R
C41 C 0.5753(2) -0.3829(4) -0.09116(18) 0.0746(14) Uani 1 1 d .
H41 H 0.5901 -0.4116 -0.1226 0.089 Uiso 1 1 calc R
C42 C 0.5291(2) -0.4112(3) -0.0787(2) 0.0746(14) Uani 1 1 d .
C43 C 0.5085(2) -0.3669(4) -0.0316(2) 0.0805(14) Uani 1 1 d .
H43 H 0.4770 -0.3857 -0.0220 0.097 Uiso 1 1 calc R
C44 C 0.5328(2) -0.2961(4) 0.0014(2) 0.0744(13) Uani 1 1 d .
H44 H 0.5175 -0.2669 0.0324 0.089 Uiso 1 1 calc R
C45 C 0.5016(3) -0.4902(5) -0.1137(3) 0.115(2) Uani 1 1 d .
H45A H 0.4700 -0.5006 -0.0981 0.138 Uiso 1 1 calc R
H45B H 0.5193 -0.5538 -0.1130 0.138 Uiso 1 1 calc R
H45C H 0.4982 -0.4665 -0.1522 0.138 Uiso 1 1 calc R

loop_
_atom_site_aniso_label
_atom_site_aniso_U_11
_atom_site_aniso_U_22
_atom_site_aniso_U_33
_atom_site_aniso_U_23
_atom_site_aniso_U_13
_atom_site_aniso_U_12
P3 0.0859(13) 0.1183(14) 0.0954(11) -0.0166(10) 0.0045(9) 0.0247(10)
F1 0.222(13) 0.238(14) 0.097(6) 0.082(7) 0.050(7) 0.034(11)
F2 0.303(12) 0.376(13) 0.253(8) 0.148(9) -0.037(8) -0.037(10)
F3 0.145(5) 0.188(5) 0.233(5) -0.015(4) 0.038(4) 0.071(4)
F4 0.113(4) 0.463(13) 0.242(6) 0.018(7) 0.037(4) 0.128(6)
F5 0.212(7) 0.261(8) 0.346(10) -0.196(8) -0.045(6) 0.034(6)
F6 0.235(9) 0.398(14) 0.224(7) -0.135(8) -0.019(7) -0.072(9)
F7 0.168(12) 0.116(8) 0.39(2) 0.081(11) -0.080(14) -0.048(8)
Fe1 0.0496(4) 0.0480(3) 0.0554(3) 0.0055(2) -0.0014(2) -0.0083(3)
P1 0.0502(7) 0.0510(6) 0.0534(6) 0.0041(4) -0.0007(5) -0.0100(5)
P2 0.0489(7) 0.0550(6) 0.0518(5) 0.0010(4) -0.0002(4) -0.0133(5)
C1 0.071(3) 0.067(3) 0.081(3) 0.015(2) -0.010(2) 0.002(3)
C2 0.069(3) 0.059(3) 0.067(3) 0.017(2) -0.010(2) -0.004(2)
C3 0.055(3) 0.065(3) 0.071(3) 0.010(2) -0.019(2) -0.008(2)
C4 0.044(3) 0.071(3) 0.080(3) 0.017(2) -0.011(2) -0.010(2)
C5 0.046(3) 0.071(3) 0.091(3) 0.014(2) 0.006(2) 0.002(2)
C6 0.098(5) 0.063(3) 0.125(4) 0.024(3) 0.001(3) 0.014(3)
C7 0.106(5) 0.084(3) 0.066(3) 0.018(2) -0.016(3) -0.009(3)
C8 0.077(4) 0.072(3) 0.073(3) -0.001(2) -0.021(2) -0.017(3)
C9 0.048(3) 0.082(3) 0.109(4) 0.019(3) -0.004(3) -0.016(3)
C10 0.072(4) 0.106(4) 0.124(4) 0.017(4) 0.029(3) 0.018(3)
C11 0.057(3) 0.062(3) 0.053(2) 0.0063(18) -0.0089(19) -0.012(2)
C12 0.046(3) 0.081(3) 0.064(2) 0.012(2) -0.0031(19) -0.005(2)
C13 0.048(3) 0.047(2) 0.063(2) 0.0097(18) 0.0000(18) -0.0085(19)
C14 0.054(3) 0.058(3) 0.072(3) 0.004(2) -0.004(2) -0.006(2)
C15 0.063(3) 0.063(3) 0.106(4) -0.012(3) 0.004(3) -0.012(3)
C16 0.074(4) 0.052(3) 0.117(4) 0.016(3) 0.014(3) 0.000(2)
C17 0.081(4) 0.067(3) 0.092(3) 0.026(3) 0.017(3) 0.006(3)
C18 0.072(3) 0.064(3) 0.073(3) 0.015(2) 0.012(2) -0.002(2)
C19 0.059(3) 0.052(2) 0.053(2) 0.0092(18) 0.0020(18) -0.003(2)
C20 0.065(3) 0.075(3) 0.072(3) 0.000(2) 0.010(2) -0.011(3)
C21 0.071(4) 0.093(4) 0.079(3) 0.009(3) 0.016(3) -0.009(3)
C22 0.090(4) 0.096(4) 0.060(3) 0.006(3) 0.015(3) 0.013(3)
C23 0.097(4) 0.077(3) 0.069(3) -0.003(2) 0.004(3) 0.001(3)
C24 0.073(3) 0.077(3) 0.058(2) -0.001(2) 0.006(2) -0.015(3)
C25 0.060(3) 0.064(3) 0.050(2) -0.0069(19) 0.0075(19) -0.024(2)
C26 0.085(4) 0.061(3) 0.060(2) -0.004(2) 0.006(2) -0.030(3)
C27 0.108(5) 0.064(3) 0.070(3) 0.002(2) 0.009(3) -0.031(3)
C28 0.113(5) 0.093(4) 0.067(3) -0.002(3) 0.017(3) -0.054(4)
C29 0.078(4) 0.113(5) 0.072(3) -0.021(3) 0.021(3) -0.047(4)
C30 0.075(4) 0.082(3) 0.066(3) -0.011(2) 0.015(2) -0.025(3)
C31 0.046(3) 0.060(3) 0.064(2) -0.0032(19) -0.0025(19) -0.011(2)
C32 0.071(3) 0.066(3) 0.067(3) -0.001(2) 0.002(2) -0.012(2)
C33 0.097(4) 0.099(4) 0.059(3) -0.012(3) 0.005(3) -0.023(3)
C34 0.109(5) 0.098(5) 0.089(4) -0.034(3) 0.007(3) -0.020(4)
C35 0.110(5) 0.063(3) 0.108(4) -0.017(3) 0.006(3) -0.013(3)
C36 0.077(4) 0.057(3) 0.074(3) 0.001(2) -0.003(2) -0.011(2)
C37 0.064(3) 0.050(2) 0.062(2) 0.0043(19) 0.006(2) -0.004(2)
C38 0.079(4) 0.053(3) 0.061(2) -0.002(2) 0.003(2) -0.008(2)
C39 0.072(3) 0.043(2) 0.059(2) 0.0011(18) -0.001(2) -0.004(2)
C40 0.075(3) 0.058(3) 0.064(2) 0.000(2) 0.008(2) -0.001(2)
C41 0.109(5) 0.057(3) 0.058(2) -0.006(2) 0.002(3) 0.007(3)
C42 0.099(4) 0.051(3) 0.074(3) 0.001(2) -0.012(3) -0.005(3)
C43 0.073(4) 0.068(3) 0.101(4) -0.003(3) 0.002(3) -0.016(3)
C44 0.082(4) 0.062(3) 0.080(3) -0.014(2) 0.011(3) -0.007(3)
C45 0.150(7) 0.087(4) 0.107(4) -0.023(3) -0.030(4) -0.017(4)

loop_
_atom_type_symbol
_atom_type_description
_atom_type_scat_dispersion_real
_atom_type_scat_dispersion_imag
_atom_type_scat_source
C C 0.0033 0.0016 'International Tables Vol C Tables 4.2.6.8 and 6.1.1.4'
H H 0.0000 0.0000 'International Tables Vol C Tables 4.2.6.8 and 6.1.1.4'
F F 0.0171 0.0103 'International Tables Vol C Tables 4.2.6.8 and 6.1.1.4'
P P 0.1023 0.0942 'International Tables Vol C Tables 4.2.6.8 and 6.1.1.4'
Fe Fe 0.3463 0.8444 'International Tables Vol C Tables 4.2.6.8 and 6.1.1.4'

loop_
_geom_angle_atom_site_label_1
_geom_angle_atom_site_label_2
_geom_angle_atom_site_label_3
_geom_angle
F7 P3 F1 55.0(8)
F7 P3 F4 100.4(8)
F1 P3 F4 88.2(6)
F7 P3 F6 72.3(8)
F1 P3 F6 125.0(8)
F4 P3 F6 86.8(5)
F7 P3 F2 139.3(10)
F1 P3 F2 162.9(8)
F4 P3 F2 96.0(5)
F6 P3 F2 71.8(5)
F7 P3 F5 132.3(8)
F1 P3 F5 79.9(7)
F4 P3 F5 92.0(5)
F6 P3 F5 154.9(7)
F2 P3 F5 83.4(6)
F7 P3 F3 79.6(7)
F1 P3 F3 91.2(6)
F4 P3 F3 179.2(4)
F6 P3 F3 93.9(4)
F2 P3 F3 84.4(4)
F5 P3 F3 87.4(4)
P3 F1 F7 62.4(6)
P3 F2 F6 53.6(4)
P3 F6 F7 53.6(5)
P3 F6 F2 54.6(4)
F7 F6 F2 105.9(5)
P3 F7 F1 62.6(7)
P3 F7 F6 54.1(5)
F1 F7 F6 114.9(9)
C37 Fe1 C1 89.97(19)
C37 Fe1 C5 100.4(2)
C1 Fe1 C5 39.53(18)
C37 Fe1 C2 116.85(18)
C1 Fe1 C2 38.70(18)
C5 Fe1 C2 65.15(19)
C37 Fe1 C3 154.57(17)
C1 Fe1 C3 65.26(18)
C5 Fe1 C3 64.62(19)
C2 Fe1 C3 39.13(17)
C37 Fe1 C4 136.6(2)
C1 Fe1 C4 64.57(18)
C5 Fe1 C4 37.81(19)
C2 Fe1 C4 64.43(17)
C3 Fe1 C4 38.27(17)
C37 Fe1 P1 84.36(12)
C1 Fe1 P1 144.19(15)
C5 Fe1 P1 106.95(13)
C2 Fe1 P1 157.92(13)
C3 Fe1 P1 118.89(12)
C4 Fe1 P1 96.34(12)
C37 Fe1 P2 87.71(14)
C1 Fe1 P2 130.90(14)
C5 Fe1 P2 166.63(13)
C2 Fe1 P2 101.73(14)
C3 Fe1 P2 103.84(14)
C4 Fe1 P2 135.68(14)
P1 Fe1 P2 84.27(4)
C19 P1 C11 106.69(19)
C19 P1 C13 103.93(18)
C11 P1 C13 100.2(2)
C19 P1 Fe1 115.70(14)
C11 P1 Fe1 105.16(13)
C13 P1 Fe1 123.09(13)
C31 P2 C25 102.21(19)
C31 P2 C12 104.0(2)
C25 P2 C12 104.7(2)
C31 P2 Fe1 119.54(14)
C25 P2 Fe1 116.27(16)
C12 P2 Fe1 108.60(14)
C2 C1 C5 107.6(4)
C2 C1 C6 125.8(4)
C5 C1 C6 126.1(5)
C2 C1 Fe1 71.2(3)
C5 C1 Fe1 70.8(3)
C6 C1 Fe1 129.5(4)
C1 C2 C3 108.5(4)
C1 C2 C7 126.0(4)
C3 C2 C7 124.5(4)
C1 C2 Fe1 70.1(2)
C3 C2 Fe1 71.9(2)
C7 C2 Fe1 133.1(4)
C4 C3 C2 106.6(4)
C4 C3 C8 126.5(4)
C2 C3 C8 125.8(4)
C4 C3 Fe1 71.2(2)
C2 C3 Fe1 69.0(2)
C8 C3 Fe1 133.8(3)
C5 C4 C3 109.1(4)
C5 C4 C9 125.3(4)
C3 C4 C9 125.0(4)
C5 C4 Fe1 69.3(3)
C3 C4 Fe1 70.5(2)
C9 C4 Fe1 133.4(3)
C4 C5 C1 108.1(4)
C4 C5 C10 128.0(5)
C1 C5 C10 123.8(5)
C4 C5 Fe1 72.9(3)
C1 C5 Fe1 69.7(3)
C10 C5 Fe1 125.7(4)
C1 C6 H6A 109.5
C1 C6 H6B 109.5
H6A C6 H6B 109.5
C1 C6 H6C 109.5
H6A C6 H6C 109.5
H6B C6 H6C 109.5
C2 C7 H7A 109.5
C2 C7 H7B 109.5
H7A C7 H7B 109.5
C2 C7 H7C 109.5
H7A C7 H7C 109.5
H7B C7 H7C 109.5
C3 C8 H8A 109.5
C3 C8 H8B 109.5
H8A C8 H8B 109.5
C3 C8 H8C 109.5
H8A C8 H8C 109.5
H8B C8 H8C 109.5
C4 C9 H9A 109.5
C4 C9 H9B 109.5
H9A C9 H9B 109.5
C4 C9 H9C 109.5
H9A C9 H9C 109.5
H9B C9 H9C 109.5
C5 C10 H10A 109.5
C5 C10 H10B 109.5
H10A C10 H10B 109.5
C5 C10 H10C 109.5
H10A C10 H10C 109.5
H10B C10 H10C 109.5
C12 C11 P1 107.9(3)
C12 C11 H11A 110.1
P1 C11 H11A 110.1
C12 C11 H11B 110.1
P1 C11 H11B 110.1
H11A C11 H11B 108.4
C11 C12 P2 111.5(3)
C11 C12 H12A 109.3
P2 C12 H12A 109.3
C11 C12 H12B 109.3
P2 C12 H12B 109.3
H12A C12 H12B 108.0
C14 C13 C18 118.6(4)
C14 C13 P1 121.2(3)
C18 C13 P1 119.9(3)
C13 C14 C15 121.4(4)
C13 C14 H14 119.3
C15 C14 H14 119.3
C16 C15 C14 119.6(5)
C16 C15 H15 120.2
C14 C15 H15 120.2
C17 C16 C15 119.7(5)
C17 C16 H16 120.2
C15 C16 H16 120.2
C16 C17 C18 120.8(5)
C16 C17 H17 119.6
C18 C17 H17 119.6
C17 C18 C13 119.9(5)
C17 C18 H18 120.1
C13 C18 H18 120.1
C20 C19 C24 117.7(4)
C20 C19 P1 120.2(3)
C24 C19 P1 121.7(3)
C21 C20 C19 120.8(5)
C21 C20 H20 119.6
C19 C20 H20 119.6
C22 C21 C20 120.7(5)
C22 C21 H21 119.7
C20 C21 H21 119.7
C21 C22 C23 119.2(5)
C21 C22 H22 120.4
C23 C22 H22 120.4
C22 C23 C24 120.1(5)
C22 C23 H23 119.9
C24 C23 H23 119.9
C23 C24 C19 121.3(5)
C23 C24 H24 119.3
C19 C24 H24 119.3
C26 C25 C30 119.4(4)
C26 C25 P2 121.9(4)
C30 C25 P2 118.7(4)
C25 C26 C27 120.1(5)
C25 C26 H26 120.0
C27 C26 H26 120.0
C28 C27 C26 119.7(5)
C28 C27 H27 120.2
C26 C27 H27 120.2
C29 C28 C27 120.0(5)
C29 C28 H28 120.0
C27 C28 H28 120.0
C28 C29 C30 120.4(6)
C28 C29 H29 119.8
C30 C29 H29 119.8
C29 C30 C25 120.4(6)
C29 C30 H30 119.8
C25 C30 H30 119.8
C32 C31 C36 117.0(4)
C32 C31 P2 120.2(3)
C36 C31 P2 122.7(3)
C33 C32 C31 121.2(4)
C33 C32 H32 119.4
C31 C32 H32 119.4
C34 C33 C32 120.3(5)
C34 C33 H33 119.8
C32 C33 H33 119.8
C33 C34 C35 120.1(5)
C33 C34 H34 119.9
C35 C34 H34 120.0
C34 C35 C36 119.8(5)
C34 C35 H35 120.1
C36 C35 H35 120.1
C35 C36 C31 121.4(4)
C35 C36 H36 119.3
C31 C36 H36 119.3
C38 C37 Fe1 176.8(4)
C37 C38 C39 176.0(5)
C44 C39 C40 117.8(4)
C44 C39 C38 121.0(4)
C40 C39 C38 121.1(4)
C41 C40 C39 120.3(5)
C41 C40 H40 119.8
C39 C40 H40 119.8
C42 C41 C40 121.8(4)
C42 C41 H41 119.1
C40 C41 H41 119.1
C41 C42 C43 117.4(4)
C41 C42 C45 121.7(5)
C43 C42 C45 120.9(6)
C44 C43 C42 122.1(5)
C44 C43 H43 118.9
C42 C43 H43 118.9
C43 C44 C39 120.5(4)
C43 C44 H44 119.7
C39 C44 H44 119.7
C42 C45 H45A 109.5
C42 C45 H45B 109.4
H45A C45 H45B 109.5
C42 C45 H45C 109.5
H45A C45 H45C 109.5
H45B C45 H45C 109.5

loop_
_geom_bond_atom_site_label_1
_geom_bond_atom_site_label_2
_geom_bond_distance
P3 F7 1.490(11)
P3 F1 1.493(8)
P3 F4 1.497(5)
P3 F6 1.501(7)
P3 F2 1.519(8)
P3 F5 1.507(6)
P3 F3 1.552(5)
F1 F7 1.378(19)
F2 F6 1.771(12)
F6 F7 1.764(17)
Fe1 C37 1.889(4)
Fe1 C1 2.117(5)
Fe1 C5 2.132(5)
Fe1 C2 2.131(4)
Fe1 C3 2.169(4)
Fe1 C4 2.179(4)
Fe1 P1 2.2595(11)
Fe1 P2 2.2682(13)
P1 C19 1.818(4)
P1 C11 1.831(4)
P1 C13 1.840(4)
P2 C31 1.820(4)
P2 C25 1.838(4)
P2 C12 1.857(4)
C1 C2 1.407(7)
C1 C5 1.437(6)
C1 C6 1.512(7)
C2 C3 1.440(6)
C2 C7 1.497(6)
C3 C4 1.425(6)
C3 C8 1.492(6)
C4 C5 1.397(7)
C4 C9 1.520(6)
C5 C10 1.517(7)
C6 H6A 0.9600
C6 H6B 0.9600
C6 H6C 0.9600
C7 H7A 0.9600
C7 H7B 0.9600
C7 H7C 0.9600
C8 H8A 0.9600
C8 H8B 0.9600
C8 H8C 0.9600
C9 H9A 0.9600
C9 H9B 0.9600
C9 H9C 0.9600
C10 H10A 0.9600
C10 H10B 0.9600
C10 H10C 0.9600
C11 C12 1.516(6)
C11 H11A 0.9700
C11 H11B 0.9700
C12 H12A 0.9700
C12 H12B 0.9700
C13 C14 1.371(6)
C13 C18 1.390(6)
C14 C15 1.378(6)
C14 H14 0.9300
C15 C16 1.372(7)
C15 H15 0.9300
C16 C17 1.372(7)
C16 H16 0.9300
C17 C18 1.375(7)
C17 H17 0.9300
C18 H18 0.9300
C19 C20 1.388(6)
C19 C24 1.386(6)
C20 C21 1.394(7)
C20 H20 0.9300
C21 C22 1.366(7)
C21 H21 0.9300
C22 C23 1.384(7)
C22 H22 0.9300
C23 C24 1.387(6)
C23 H23 0.9300
C24 H24 0.9300
C25 C26 1.375(7)
C25 C30 1.390(7)
C26 C27 1.403(6)
C26 H26 0.9300
C27 C28 1.384(8)
C27 H27 0.9300
C28 C29 1.371(8)
C28 H28 0.9300
C29 C30 1.380(7)
C29 H29 0.9300
C30 H30 0.9300
C31 C32 1.388(5)
C31 C36 1.382(6)
C32 C33 1.375(6)
C32 H32 0.9300
C33 C34 1.359(8)
C33 H33 0.9300
C34 C35 1.360(8)
C34 H34 0.9300
C35 C36 1.384(7)
C35 H35 0.9300
C36 H36 0.9300
C37 C38 1.207(6)
C38 C39 1.438(6)
C39 C44 1.383(7)
C39 C40 1.390(6)
C40 C41 1.391(6)
C40 H40 0.9300
C41 C42 1.359(7)
C41 H41 0.9300
C42 C43 1.383(7)
C42 C45 1.510(7)
C43 C44 1.370(7)
C43 H43 0.9300
C44 H44 0.9300
C45 H45A 0.9600
C45 H45B 0.9600
C45 H45C 0.9600

loop_
_geom_torsion_atom_site_label_1
_geom_torsion_atom_site_label_2
_geom_torsion_atom_site_label_3
_geom_torsion_atom_site_label_4
_geom_torsion
F4 P3 F1 F7 104.1(10)
F6 P3 F1 F7 19.2(12)
F2 P3 F1 F7 -151(2)
F5 P3 F1 F7 -163.6(10)
F3 P3 F1 F7 -76.5(9)
F7 P3 F2 F6 29.0(11)
F1 P3 F2 F6 172(2)
F4 P3 F2 F6 -84.7(6)
F5 P3 F2 F6 -176.0(6)
F3 P3 F2 F6 96.0(5)
F1 P3 F6 F7 -16.4(11)
F4 P3 F6 F7 -102.0(8)
F2 P3 F6 F7 160.6(9)
F5 P3 F6 F7 170.0(12)
F3 P3 F6 F7 77.8(7)
F7 P3 F6 F2 -160.6(9)
F1 P3 F6 F2 -177.0(8)
F4 P3 F6 F2 97.4(6)
F5 P3 F6 F2 9.4(13)
F3 P3 F6 F2 -82.8(5)
P3 F2 F6 F7 -16.1(8)
F4 P3 F7 F1 -80.3(9)
F6 P3 F7 F1 -163.6(11)
F2 P3 F7 F1 167.5(9)
F5 P3 F7 F1 22.1(14)
F3 P3 F7 F1 98.9(8)
F1 P3 F7 F6 163.6(11)
F4 P3 F7 F6 83.2(6)
F2 P3 F7 F6 -29.0(11)
F5 P3 F7 F6 -174.3(7)
F3 P3 F7 F6 -97.6(6)
P3 F1 F7 F6 -14.6(9)
F2 F6 F7 P3 16.3(8)
P3 F6 F7 F1 16.1(10)
F2 F6 F7 F1 32.4(16)
C37 Fe1 P1 C19 -61.8(2)
C1 Fe1 P1 C19 20.2(3)
C5 Fe1 P1 C19 37.3(2)
C2 Fe1 P1 C19 102.7(4)
C3 Fe1 P1 C19 107.3(2)
C4 Fe1 P1 C19 74.5(2)
P2 Fe1 P1 C19 -150.09(16)
C37 Fe1 P1 C11 55.6(2)
C1 Fe1 P1 C11 137.7(3)
C5 Fe1 P1 C11 154.8(2)
C2 Fe1 P1 C11 -139.9(4)
C3 Fe1 P1 C11 -135.3(2)
C4 Fe1 P1 C11 -168.1(2)
P2 Fe1 P1 C11 -32.66(15)
C37 Fe1 P1 C13 168.9(2)
C1 Fe1 P1 C13 -109.0(3)
C5 Fe1 P1 C13 -91.9(2)
C2 Fe1 P1 C13 -26.6(4)
C3 Fe1 P1 C13 -22.0(2)
C4 Fe1 P1 C13 -54.7(2)
P2 Fe1 P1 C13 80.68(17)
C37 Fe1 P2 C31 168.6(2)
C1 Fe1 P2 C31 80.7(2)
C5 Fe1 P2 C31 40.8(6)
C2 Fe1 P2 C31 51.7(2)
C3 Fe1 P2 C31 11.6(2)
C4 Fe1 P2 C31 -13.6(2)
P1 Fe1 P2 C31 -106.82(16)
C37 Fe1 P2 C25 45.22(18)
C1 Fe1 P2 C25 -42.8(2)
C5 Fe1 P2 C25 -82.6(6)
C2 Fe1 P2 C25 -71.75(19)
C3 Fe1 P2 C25 -111.85(18)
C4 Fe1 P2 C25 -137.0(2)
P1 Fe1 P2 C25 129.77(14)
C37 Fe1 P2 C12 -72.4(2)
C1 Fe1 P2 C12 -160.4(2)
C5 Fe1 P2 C12 159.8(6)
C2 Fe1 P2 C12 170.6(2)
C3 Fe1 P2 C12 130.5(2)
C4 Fe1 P2 C12 105.3(2)
P1 Fe1 P2 C12 12.13(17)
C37 Fe1 C1 C2 -136.3(3)
C5 Fe1 C1 C2 117.2(4)
C3 Fe1 C1 C2 37.7(3)
C4 Fe1 C1 C2 80.2(3)
P1 Fe1 C1 C2 143.4(2)
P2 Fe1 C1 C2 -49.4(3)
C37 Fe1 C1 C5 106.5(3)
C2 Fe1 C1 C5 -117.2(4)
C3 Fe1 C1 C5 -79.5(3)
C4 Fe1 C1 C5 -37.0(3)
P1 Fe1 C1 C5 26.2(4)
P2 Fe1 C1 C5 -166.5(2)
C37 Fe1 C1 C6 -15.0(5)
C5 Fe1 C1 C6 -121.5(6)
C2 Fe1 C1 C6 121.3(6)
C3 Fe1 C1 C6 159.0(5)
C4 Fe1 C1 C6 -158.5(5)
P1 Fe1 C1 C6 -95.3(5)
P2 Fe1 C1 C6 72.0(5)
C5 C1 C2 C3 -0.1(5)
C6 C1 C2 C3 172.4(5)
Fe1 C1 C2 C3 -61.9(3)
C5 C1 C2 C7 -168.8(5)
C6 C1 C2 C7 3.8(8)
Fe1 C1 C2 C7 129.4(5)
C5 C1 C2 Fe1 61.8(3)
C6 C1 C2 Fe1 -125.6(5)
C37 Fe1 C2 C1 50.7(3)
C5 Fe1 C2 C1 -38.6(3)
C3 Fe1 C2 C1 -118.3(4)
C4 Fe1 C2 C1 -80.6(3)
P1 Fe1 C2 C1 -111.9(4)
P2 Fe1 C2 C1 144.1(3)
C37 Fe1 C2 C3 169.0(3)
C1 Fe1 C2 C3 118.3(4)
C5 Fe1 C2 C3 79.7(3)
C4 Fe1 C2 C3 37.7(3)
P1 Fe1 C2 C3 6.3(6)
P2 Fe1 C2 C3 -97.6(3)
C37 Fe1 C2 C7 -70.4(5)
C1 Fe1 C2 C7 -121.1(6)
C5 Fe1 C2 C7 -159.7(5)
C3 Fe1 C2 C7 120.6(6)
C4 Fe1 C2 C7 158.3(5)
P1 Fe1 C2 C7 127.0(4)
P2 Fe1 C2 C7 23.0(5)
C1 C2 C3 C4 -0.9(5)
C7 C2 C3 C4 168.0(4)
Fe1 C2 C3 C4 -61.7(3)
C1 C2 C3 C8 -169.5(4)
C7 C2 C3 C8 -0.7(7)
Fe1 C2 C3 C8 129.6(5)
C1 C2 C3 Fe1 60.8(3)
C7 C2 C3 Fe1 -130.3(5)
C37 Fe1 C3 C4 93.7(5)
C1 Fe1 C3 C4 79.7(3)
C5 Fe1 C3 C4 35.9(3)
C2 Fe1 C3 C4 117.0(4)
P1 Fe1 C3 C4 -60.3(3)
P2 Fe1 C3 C4 -151.3(2)
C37 Fe1 C3 C2 -23.3(6)
C1 Fe1 C3 C2 -37.3(3)
C5 Fe1 C3 C2 -81.1(3)
C4 Fe1 C3 C2 -117.0(4)
P1 Fe1 C3 C2 -177.3(2)
P2 Fe1 C3 C2 91.7(3)
C37 Fe1 C3 C8 -143.3(5)
C1 Fe1 C3 C8 -157.3(5)
C5 Fe1 C3 C8 158.9(5)
C2 Fe1 C3 C8 -120.0(6)
C4 Fe1 C3 C8 123.1(6)
P1 Fe1 C3 C8 62.8(5)
P2 Fe1 C3 C8 -28.3(5)
C2 C3 C4 C5 1.6(5)
C8 C3 C4 C5 170.1(4)
Fe1 C3 C4 C5 -58.7(3)
C2 C3 C4 C9 -169.8(4)
C8 C3 C4 C9 -1.2(7)
Fe1 C3 C4 C9 130.0(4)
C2 C3 C4 Fe1 60.3(3)
C8 C3 C4 Fe1 -131.2(5)
C37 Fe1 C4 C5 -21.1(4)
C1 Fe1 C4 C5 38.7(3)
C2 Fe1 C4 C5 81.8(3)
C3 Fe1 C4 C5 120.3(4)
P1 Fe1 C4 C5 -109.6(2)
P2 Fe1 C4 C5 162.1(2)
C37 Fe1 C4 C3 -141.4(3)
C1 Fe1 C4 C3 -81.6(3)
C5 Fe1 C4 C3 -120.3(4)
C2 Fe1 C4 C3 -38.6(3)
P1 Fe1 C4 C3 130.1(2)
P2 Fe1 C4 C3 41.8(3)
C37 Fe1 C4 C9 98.4(5)
C1 Fe1 C4 C9 158.2(6)
C5 Fe1 C4 C9 119.5(6)
C2 Fe1 C4 C9 -158.7(6)
C3 Fe1 C4 C9 -120.1(6)
P1 Fe1 C4 C9 10.0(5)
P2 Fe1 C4 C9 -78.3(5)
C3 C4 C5 C1 -1.7(5)
C9 C4 C5 C1 169.6(4)
Fe1 C4 C5 C1 -61.1(3)
C3 C4 C5 C10 -178.2(5)
C9 C4 C5 C10 -6.9(8)
Fe1 C4 C5 C10 122.4(5)
C3 C4 C5 Fe1 59.4(3)
C9 C4 C5 Fe1 -129.3(4)
C2 C1 C5 C4 1.1(5)
C6 C1 C5 C4 -171.4(5)
Fe1 C1 C5 C4 63.2(3)
C2 C1 C5 C10 177.8(5)
C6 C1 C5 C10 5.3(8)
Fe1 C1 C5 C10 -120.1(5)
C2 C1 C5 Fe1 -62.1(3)
C6 C1 C5 Fe1 125.4(5)
C37 Fe1 C5 C4 165.4(3)
C1 Fe1 C5 C4 -117.5(4)
C2 Fe1 C5 C4 -79.7(3)
C3 Fe1 C5 C4 -36.3(2)
P1 Fe1 C5 C4 78.2(3)
P2 Fe1 C5 C4 -68.0(7)
C37 Fe1 C5 C1 -77.1(3)
C2 Fe1 C5 C1 37.8(3)
C3 Fe1 C5 C1 81.2(3)
C4 Fe1 C5 C1 117.5(4)
P1 Fe1 C5 C1 -164.3(3)
P2 Fe1 C5 C1 49.5(7)
C37 Fe1 C5 C10 40.5(5)
C1 Fe1 C5 C10 117.6(6)
C2 Fe1 C5 C10 155.4(5)
C3 Fe1 C5 C10 -161.2(5)
C4 Fe1 C5 C10 -124.9(6)
P1 Fe1 C5 C10 -46.7(5)
P2 Fe1 C5 C10 167.1(4)
C19 P1 C11 C12 175.1(3)
C13 P1 C11 C12 -76.9(3)
Fe1 P1 C11 C12 51.7(3)
P1 C11 C12 P2 -42.9(4)
C31 P2 C12 C11 144.4(3)
C25 P2 C12 C11 -108.7(3)
Fe1 P2 C12 C11 16.1(4)
C19 P1 C13 C14 -142.3(4)
C11 P1 C13 C14 107.5(4)
Fe1 P1 C13 C14 -8.3(4)
C19 P1 C13 C18 43.6(4)
C11 P1 C13 C18 -66.6(4)
Fe1 P1 C13 C18 177.6(3)
C18 C13 C14 C15 1.2(7)
P1 C13 C14 C15 -172.9(4)
C13 C14 C15 C16 -0.6(8)
C14 C15 C16 C17 -0.2(8)
C15 C16 C17 C18 0.4(8)
C16 C17 C18 C13 0.2(8)
C14 C13 C18 C17 -1.0(7)
P1 C13 C18 C17 173.2(4)
C11 P1 C19 C20 144.8(4)
C13 P1 C19 C20 39.4(4)
Fe1 P1 C19 C20 -98.6(4)
C11 P1 C19 C24 -41.6(4)
C13 P1 C19 C24 -147.0(4)
Fe1 P1 C19 C24 75.0(4)
C24 C19 C20 C21 -0.6(7)
P1 C19 C20 C21 173.3(4)
C19 C20 C21 C22 0.3(8)
C20 C21 C22 C23 1.3(8)
C21 C22 C23 C24 -2.6(8)
C22 C23 C24 C19 2.4(8)
C20 C19 C24 C23 -0.8(7)
P1 C19 C24 C23 -174.5(4)
C31 P2 C25 C26 -115.6(3)
C12 P2 C25 C26 136.2(3)
Fe1 P2 C25 C26 16.4(4)
C31 P2 C25 C30 62.0(4)
C12 P2 C25 C30 -46.2(4)
Fe1 P2 C25 C30 -166.0(3)
C30 C25 C26 C27 0.1(6)
P2 C25 C26 C27 177.6(3)
C25 C26 C27 C28 0.6(7)
C26 C27 C28 C29 0.2(7)
C27 C28 C29 C30 -1.7(7)
C28 C29 C30 C25 2.4(7)
C26 C25 C30 C29 -1.6(6)
P2 C25 C30 C29 -179.2(3)
C25 P2 C31 C32 39.4(4)
C12 P2 C31 C32 148.1(4)
Fe1 P2 C31 C32 -90.6(4)
C25 P2 C31 C36 -145.4(4)
C12 P2 C31 C36 -36.7(4)
Fe1 P2 C31 C36 84.6(4)
C36 C31 C32 C33 -4.7(7)
P2 C31 C32 C33 170.8(4)
C31 C32 C33 C34 2.7(9)
C32 C33 C34 C35 -0.1(10)
C33 C34 C35 C36 -0.3(10)
C34 C35 C36 C31 -1.8(9)
C32 C31 C36 C35 4.2(7)
P2 C31 C36 C35 -171.2(4)
C1 Fe1 C37 C38 135(7)
C5 Fe1 C37 C38 174(100)
C2 Fe1 C37 C38 106(7)
C3 Fe1 C37 C38 123(6)
C4 Fe1 C37 C38 -173(6)
P1 Fe1 C37 C38 -80(7)
P2 Fe1 C37 C38 4(7)
Fe1 C37 C38 C39 48(12)
C37 C38 C39 C44 -71(7)
C37 C38 C39 C40 107(7)
C44 C39 C40 C41 0.0(6)
C38 C39 C40 C41 -178.0(4)
C39 C40 C41 C42 -0.3(7)
C40 C41 C42 C43 0.0(7)
C40 C41 C42 C45 -178.3(5)
C41 C42 C43 C44 0.8(8)
C45 C42 C43 C44 179.1(5)
C42 C43 C44 C39 -1.2(8)
C40 C39 C44 C43 0.8(7)
C38 C39 C44 C43 178.7(4)
